data_4087222
loop_
_publ_author_name
'Ji, Xiaoxiao'
'Yang, Dawei'
'Tong, Peng'
'Li, Jianzhe'
'Wang, Baomin'
'Qu, Jingping'

_publ_section_title
;
 C--H Activation of Cp* Ligand Coordinated to Ruthenium Center: Synthesis
 and Reactivity of a Thiolate-Bridged Diruthenium Complex Featuring
 Fulvene-like Cp* Ligand
;
_journal_name_full Organometallics
_journal_paper_doi 10.1021/acs.organomet.7b00091
_journal_year 2017
_chemical_formula_sum 'C26 H33 F6 I2 P Ru2 S2'
_chemical_formula_weight 1010.55
_chemical_name_systematic
; 
 ? 
;
_space_group_IT_number 14
_symmetry_cell_setting monoclinic
_symmetry_space_group_name_Hall '-P 2yn'
_symmetry_space_group_name_H-M 'P 1 21/n 1'
_atom_sites_solution_hydrogens geom
_atom_sites_solution_primary direct
_atom_sites_solution_secondary difmap
_audit_creation_method SHELXL-97
_cell_angle_alpha 90.00
_cell_angle_beta 93.761(4)
_cell_angle_gamma 90.00
_cell_formula_units_Z 4
_cell_length_a 12.910(4)
_cell_length_b 9.210(3)
_cell_length_c 27.554(9)
_cell_measurement_reflns_used 9801
_cell_measurement_temperature 253(2)
_cell_measurement_theta_max 31.35
_cell_measurement_theta_min 2.33
_cell_volume 3269.1(18)
_computing_cell_refinement 'Bruker SAINT'
_computing_data_collection 'Bruker APEX2'
_computing_data_reduction 'Bruker SAINT'
_computing_molecular_graphics 'Bruker SHELXTL'
_computing_publication_material 'Bruker SHELXTL'
_computing_structure_refinement 'SHELXL-2014 (Sheldrick 2014)'
_computing_structure_solution 'SHELXS-97 (Sheldrick 2008)'
_diffrn_ambient_temperature 253(2)
_diffrn_measured_fraction_theta_full 0.999
_diffrn_measured_fraction_theta_max 0.999
_diffrn_measurement_device_type 'Bruker APEX-II CCD'
_diffrn_measurement_method '\f and \w scans'
_diffrn_radiation_monochromator graphite
_diffrn_radiation_source 'fine-focus sealed tube'
_diffrn_radiation_type MoK\a
_diffrn_radiation_wavelength 0.71073
_diffrn_reflns_av_R_equivalents 0.0521
_diffrn_reflns_av_sigmaI/netI 0.0326
_diffrn_reflns_limit_h_max 15
_diffrn_reflns_limit_h_min -15
_diffrn_reflns_limit_k_max 10
_diffrn_reflns_limit_k_min -10
_diffrn_reflns_limit_l_max 32
_diffrn_reflns_limit_l_min -32
_diffrn_reflns_number 35001
_diffrn_reflns_theta_full 25.00
_diffrn_reflns_theta_max 25.00
_diffrn_reflns_theta_min 2.33
_exptl_absorpt_coefficient_mu 3.040
_exptl_absorpt_correction_T_max 0.4726
_exptl_absorpt_correction_T_min 0.4337
_exptl_absorpt_correction_type empirical
_exptl_absorpt_process_details SADABS
_exptl_crystal_colour black
_exptl_crystal_density_diffrn 2.053
_exptl_crystal_density_method 'not measured'
_exptl_crystal_description block
_exptl_crystal_F_000 1936
_exptl_crystal_size_max 0.33
_exptl_crystal_size_mid 0.31
_exptl_crystal_size_min 0.29
_refine_diff_density_max 1.953
_refine_diff_density_min -2.054
_refine_diff_density_rms 0.121
_refine_ls_extinction_method none
_refine_ls_goodness_of_fit_ref 1.009
_refine_ls_hydrogen_treatment 'riding mode'
_refine_ls_matrix_type full
_refine_ls_number_parameters 352
_refine_ls_number_reflns 5756
_refine_ls_number_restraints 0
_refine_ls_restrained_S_all 1.009
_refine_ls_R_factor_all 0.0437
_refine_ls_R_factor_gt 0.0383
_refine_ls_shift/su_max 0.001
_refine_ls_shift/su_mean 0.000
_refine_ls_structure_factor_coef Fsqd
_refine_ls_weighting_details 'calc w=1/[\s^2^(Fo^2^)+(0.0437P)^2^+16.9397P] where P=(Fo^2^+2Fc^2^)/3'
_refine_ls_weighting_scheme calc
_refine_ls_wR_factor_gt 0.0942
_refine_ls_wR_factor_ref 0.0973
_reflns_number_gt 5170
_reflns_number_total 5756
_reflns_threshold_expression >2sigma(I)
_cod_data_source_file om7b00091_si_002.cif
_cod_data_source_block 4[PF6]
_cod_depositor_comments
;
The following automatic conversions were performed:

'_symmetry_cell_setting' value 'Monoclinic' changed to 'monoclinic'
according to
/home/data/users/saulius/crontab/automatic-downloads/rss-feeds/ACS/lib/dictionaries/cif_core.dic
dictionary named 'cif_core.dic' version 2.4.2 from 2011-04-26.

Automatic conversion script
Id: cif_fix_values 4973 2017-02-22 13:04:09Z antanas 
;
_cod_original_cell_volume 3268.9(17)
_cod_original_sg_symbol_H-M P2(1)/n
_cod_database_code 4087222

loop_
_symmetry_equiv_pos_as_xyz
'x, y, z'
'-x+1/2, y+1/2, -z+1/2'
'-x, -y, -z'
'x-1/2, -y-1/2, z-1/2'

loop_
_atom_site_label
_atom_site_type_symbol
_atom_site_fract_x
_atom_site_fract_y
_atom_site_fract_z
_atom_site_U_iso_or_equiv
_atom_site_adp_type
_atom_site_occupancy
_atom_site_symmetry_multiplicity
_atom_site_calc_flag
_atom_site_refinement_flags
Ru1 Ru 1.06743(3) 1.04366(4) -0.175650(13) 0.02104(11) Uani 1 1 d .
Ru2 Ru 1.20300(3) 0.92049(4) -0.094632(13) 0.02240(11) Uani 1 1 d .
I2 I 1.12828(3) 1.30229(4) -0.210866(15) 0.04527(13) Uani 1 1 d .
S1 S 1.23864(10) 0.97954(14) -0.17445(4) 0.0288(3) Uani 1 1 d .
S2 S 1.10104(10) 1.13140(14) -0.09831(4) 0.0280(3) Uani 1 1 d .
P1 P 0.71257(14) 1.50631(19) -0.07364(6) 0.0490(4) Uani 1 1 d .
I1 I 0.66925(4) 1.11053(11) -0.19446(4) 0.1323(4) Uani 1 1 d .
C25 C 1.2969(4) 1.0967(6) -0.13025(19) 0.0313(11) Uani 1 1 d .
C12 C 0.8966(4) 1.0556(6) -0.1900(2) 0.0372(13) Uani 1 1 d .
C24 C 1.2350(4) 1.1645(5) -0.09550(18) 0.0292(11) Uani 1 1 d .
C5 C 1.1620(5) 0.7964(6) -0.0292(2) 0.0364(13) Uani 1 1 d .
C23 C 1.2846(5) 1.2540(6) -0.0584(2) 0.0435(14) Uani 1 1 d .
H23A H 1.2458 1.2958 -0.0343 0.052 Uiso 1 1 calc R
C1 C 1.2614(5) 0.8624(6) -0.0210(2) 0.0396(13) Uani 1 1 d .
C15 C 0.9982(4) 0.9412(6) -0.24427(19) 0.0345(12) Uani 1 1 d .
C3 C 1.2686(4) 0.6985(6) -0.0840(2) 0.0358(12) Uani 1 1 d .
F3 F 0.7237(5) 1.3364(5) -0.0787(2) 0.1052(19) Uani 1 1 d .
C4 C 1.1661(4) 0.6916(6) -0.06731(19) 0.0332(12) Uani 1 1 d .
C2 C 1.3274(4) 0.8006(6) -0.0553(2) 0.0400(13) Uani 1 1 d .
C14 C 0.9900(4) 0.8478(6) -0.2035(2) 0.0362(12) Uani 1 1 d .
C13 C 0.9266(4) 0.9190(6) -0.1695(2) 0.0365(13) Uani 1 1 d .
F2 F 0.6977(5) 1.6740(5) -0.0671(2) 0.110(2) Uani 1 1 d .
C26 C 1.4063(4) 1.1207(7) -0.1273(2) 0.0462(15) Uani 1 1 d .
H26A H 1.4484 1.0740 -0.1491 0.055 Uiso 1 1 calc R
C19 C 1.0316(7) 0.6960(7) -0.1998(3) 0.069(2) Uani 1 1 d .
H19A H 0.9813 0.6295 -0.2152 0.103 Uiso 1 1 calc R
H19B H 1.0445 0.6700 -0.1658 0.103 Uiso 1 1 calc R
H19C H 1.0959 0.6903 -0.2160 0.103 Uiso 1 1 calc R
C11 C 0.9378(4) 1.0656(6) -0.2367(2) 0.0355(12) Uani 1 1 d .
C22 C 1.3889(6) 1.2780(7) -0.0585(3) 0.061(2) Uani 1 1 d .
H22A H 1.4211 1.3403 -0.0351 0.073 Uiso 1 1 calc R
F1 F 0.6538(8) 1.4785(8) -0.0269(3) 0.155(3) Uani 1 1 d .
C21 C 1.4489(5) 1.2112(8) -0.0928(3) 0.062(2) Uani 1 1 d .
H21A H 1.5206 1.2298 -0.0918 0.074 Uiso 1 1 calc R
C10 C 1.0717(6) 0.8147(8) 0.0024(3) 0.059(2) Uani 1 1 d .
H10A H 1.0761 0.7424 0.0280 0.089 Uiso 1 1 calc R
H10B H 1.0071 0.8024 -0.0173 0.089 Uiso 1 1 calc R
H10C H 1.0739 0.9110 0.0167 0.089 Uiso 1 1 calc R
F6 F 0.7707(7) 1.5319(7) -0.1208(2) 0.132(3) Uani 1 1 d .
C9 C 1.0882(6) 0.5756(7) -0.0793(3) 0.0561(18) Uani 1 1 d .
H9A H 1.1017 0.4935 -0.0577 0.084 Uiso 1 1 calc R
H9B H 1.0932 0.5449 -0.1127 0.084 Uiso 1 1 calc R
H9C H 1.0191 0.6129 -0.0751 0.084 Uiso 1 1 calc R
C20 C 1.0529(6) 0.9086(10) -0.2890(2) 0.067(2) Uani 1 1 d .
H20A H 1.0047 0.8645 -0.3132 0.101 Uiso 1 1 calc R
H20B H 1.1098 0.8421 -0.2811 0.101 Uiso 1 1 calc R
H20C H 1.0799 0.9979 -0.3019 0.101 Uiso 1 1 calc R
C8 C 1.3105(7) 0.6064(7) -0.1235(3) 0.063(2) Uani 1 1 d .
H8A H 1.3345 0.5143 -0.1098 0.094 Uiso 1 1 calc R
H8B H 1.3680 0.6564 -0.1372 0.094 Uiso 1 1 calc R
H8C H 1.2561 0.5892 -0.1488 0.094 Uiso 1 1 calc R
F5 F 0.6063(6) 1.4968(9) -0.1035(3) 0.152(3) Uani 1 1 d .
C18 C 0.8862(6) 0.8555(10) -0.1241(3) 0.068(2) Uani 1 1 d .
H18A H 0.8215 0.8050 -0.1323 0.102 Uiso 1 1 calc R
H18B H 0.8744 0.9327 -0.1012 0.102 Uiso 1 1 calc R
H18C H 0.9367 0.7877 -0.1096 0.102 Uiso 1 1 calc R
C7 C 1.4422(5) 0.8266(9) -0.0567(3) 0.068(2) Uani 1 1 d .
H7A H 1.4797 0.7579 -0.0354 0.102 Uiso 1 1 calc R
H7B H 1.4584 0.9248 -0.0459 0.102 Uiso 1 1 calc R
H7C H 1.4625 0.8139 -0.0897 0.102 Uiso 1 1 calc R
F4 F 0.8135(6) 1.5170(9) -0.0411(3) 0.160(3) Uani 1 1 d .
C17 C 0.8267(5) 1.1614(9) -0.1686(3) 0.066(2) Uani 1 1 d .
H17A H 0.8445 1.2602 -0.1784 0.079 Uiso 1 1 calc R
H17B H 0.8339 1.1557 -0.1330 0.079 Uiso 1 1 calc R
C16 C 0.9095(6) 1.1802(8) -0.2743(3) 0.069(2) Uani 1 1 d .
H16A H 0.8482 1.1499 -0.2939 0.104 Uiso 1 1 calc R
H16B H 0.9667 1.1935 -0.2950 0.104 Uiso 1 1 calc R
H16C H 0.8954 1.2710 -0.2581 0.104 Uiso 1 1 calc R
C6 C 1.2936(7) 0.9658(8) 0.0190(2) 0.066(2) Uani 1 1 d .
H6A H 1.3178 0.9116 0.0477 0.100 Uiso 1 1 calc R
H6B H 1.2347 1.0254 0.0265 0.100 Uiso 1 1 calc R
H6C H 1.3490 1.0275 0.0088 0.100 Uiso 1 1 calc R

loop_
_atom_site_aniso_label
_atom_site_aniso_U_11
_atom_site_aniso_U_22
_atom_site_aniso_U_33
_atom_site_aniso_U_23
_atom_site_aniso_U_13
_atom_site_aniso_U_12
Ru1 0.0207(2) 0.0214(2) 0.02101(19) 0.00053(15) 0.00181(15) 0.00033(15)
Ru2 0.0227(2) 0.0227(2) 0.0220(2) 0.00240(15) 0.00258(15) 0.00185(15)
I2 0.0500(2) 0.0325(2) 0.0518(2) 0.01594(17) -0.00844(18) -0.01072(16)
S1 0.0243(6) 0.0375(7) 0.0252(6) 0.0023(5) 0.0070(5) 0.0058(5)
S2 0.0301(6) 0.0288(6) 0.0251(6) -0.0029(5) 0.0033(5) 0.0056(5)
P1 0.0554(10) 0.0430(9) 0.0477(9) 0.0056(7) -0.0029(8) -0.0078(8)
I1 0.0312(3) 0.1887(9) 0.1733(8) -0.0880(7) -0.0201(4) 0.0298(4)
C25 0.029(3) 0.034(3) 0.030(3) 0.014(2) -0.003(2) -0.005(2)
C12 0.023(3) 0.046(3) 0.042(3) -0.012(3) -0.004(2) 0.001(2)
C24 0.030(3) 0.025(2) 0.031(3) 0.005(2) -0.008(2) -0.004(2)
C5 0.044(3) 0.033(3) 0.033(3) 0.016(2) 0.011(2) 0.010(2)
C23 0.060(4) 0.031(3) 0.037(3) 0.005(2) -0.018(3) -0.005(3)
C1 0.053(4) 0.034(3) 0.030(3) 0.012(2) -0.007(3) 0.002(3)
C15 0.033(3) 0.041(3) 0.030(3) -0.008(2) -0.001(2) -0.006(2)
C3 0.044(3) 0.028(3) 0.036(3) 0.011(2) 0.005(2) 0.011(2)
F3 0.164(6) 0.054(3) 0.099(4) 0.001(3) 0.025(4) 0.008(3)
C4 0.038(3) 0.027(3) 0.034(3) 0.007(2) -0.001(2) 0.006(2)
C2 0.031(3) 0.041(3) 0.047(3) 0.019(3) -0.004(2) 0.005(2)
C14 0.038(3) 0.028(3) 0.041(3) -0.006(2) -0.011(2) -0.004(2)
C13 0.027(3) 0.045(3) 0.037(3) 0.002(2) 0.000(2) -0.015(2)
F2 0.144(5) 0.053(3) 0.135(5) 0.004(3) 0.030(4) -0.001(3)
C26 0.028(3) 0.056(4) 0.054(4) 0.026(3) -0.001(3) -0.004(3)
C19 0.094(6) 0.033(4) 0.075(5) -0.012(3) -0.029(4) 0.014(4)
C11 0.035(3) 0.032(3) 0.038(3) 0.004(2) -0.011(2) -0.007(2)
C22 0.072(5) 0.040(4) 0.063(4) 0.015(3) -0.041(4) -0.022(3)
F1 0.251(10) 0.106(5) 0.122(5) 0.001(4) 0.114(6) -0.021(5)
C21 0.043(4) 0.061(4) 0.078(5) 0.036(4) -0.027(4) -0.022(3)
C10 0.061(4) 0.066(5) 0.053(4) 0.024(3) 0.031(3) 0.022(4)
F6 0.206(8) 0.100(4) 0.098(4) -0.003(3) 0.080(5) -0.033(5)
C9 0.060(4) 0.038(3) 0.068(4) 0.018(3) -0.008(4) -0.014(3)
C20 0.061(5) 0.104(6) 0.037(3) -0.023(4) 0.009(3) -0.009(4)
C8 0.089(6) 0.039(4) 0.065(4) 0.005(3) 0.033(4) 0.026(4)
F5 0.106(5) 0.141(6) 0.197(8) 0.035(6) -0.076(5) -0.033(5)
C18 0.053(4) 0.103(6) 0.049(4) 0.017(4) 0.008(3) -0.034(4)
C7 0.029(3) 0.080(5) 0.092(6) 0.044(5) -0.008(3) 0.003(3)
F4 0.114(5) 0.162(7) 0.191(8) -0.014(6) -0.083(6) 0.004(5)
C17 0.026(3) 0.085(5) 0.085(5) -0.042(4) -0.015(3) 0.019(3)
C16 0.075(5) 0.059(5) 0.069(5) 0.026(4) -0.036(4) -0.013(4)
C6 0.106(6) 0.056(4) 0.034(3) 0.006(3) -0.023(4) -0.011(4)

loop_
_atom_type_symbol
_atom_type_description
_atom_type_scat_dispersion_real
_atom_type_scat_dispersion_imag
_atom_type_scat_source
C C 0.0033 0.0016 'International Tables Vol C Tables 4.2.6.8 and 6.1.1.4'
H H 0.0000 0.0000 'International Tables Vol C Tables 4.2.6.8 and 6.1.1.4'
F F 0.0171 0.0103 'International Tables Vol C Tables 4.2.6.8 and 6.1.1.4'
P P 0.1023 0.0942 'International Tables Vol C Tables 4.2.6.8 and 6.1.1.4'
S S 0.1246 0.1234 'International Tables Vol C Tables 4.2.6.8 and 6.1.1.4'
Ru Ru -1.2594 0.8363 'International Tables Vol C Tables 4.2.6.8 and 6.1.1.4'
I I -0.4742 1.8119 'International Tables Vol C Tables 4.2.6.8 and 6.1.1.4'

loop_
_geom_angle_atom_site_label_1
_geom_angle_atom_site_label_2
_geom_angle_atom_site_label_3
_geom_angle
C13 Ru1 C14 38.8(2)
C13 Ru1 C12 37.8(2)
C14 Ru1 C12 63.3(2)
C13 Ru1 C15 63.5(2)
C14 Ru1 C15 37.6(2)
C12 Ru1 C15 62.3(2)
C13 Ru1 S1 132.67(17)
C14 Ru1 S1 102.26(16)
C12 Ru1 S1 164.74(15)
C15 Ru1 S1 103.59(15)
C13 Ru1 S2 102.85(15)
C14 Ru1 S2 132.33(16)
C12 Ru1 S2 105.86(15)
C15 Ru1 S2 166.13(14)
S1 Ru1 S2 87.35(5)
C13 Ru1 C11 62.0(2)
C14 Ru1 C11 61.4(2)
C12 Ru1 C11 36.7(2)
C15 Ru1 C11 36.1(2)
S1 Ru1 C11 133.57(16)
S2 Ru1 C11 137.04(15)
C13 Ru1 I2 139.37(16)
C14 Ru1 I2 137.73(15)
C12 Ru1 I2 101.60(16)
C15 Ru1 I2 100.18(15)
S1 Ru1 I2 85.95(4)
S2 Ru1 I2 88.93(4)
C11 Ru1 I2 82.83(13)
C13 Ru1 Ru2 101.24(15)
C14 Ru1 Ru2 100.51(15)
C12 Ru1 Ru2 133.08(16)
C15 Ru1 Ru2 130.91(15)
S1 Ru1 Ru2 50.87(3)
S2 Ru1 Ru2 50.95(4)
C11 Ru1 Ru2 161.23(13)
I2 Ru1 Ru2 115.77(2)
C2 Ru2 C1 38.3(2)
C2 Ru2 C5 62.8(2)
C1 Ru2 C5 37.7(2)
C2 Ru2 C3 37.5(2)
C1 Ru2 C3 63.1(2)
C5 Ru2 C3 62.0(2)
C2 Ru2 C25 100.3(2)
C1 Ru2 C25 114.4(2)
C5 Ru2 C25 150.8(2)
C3 Ru2 C25 120.0(2)
C2 Ru2 C24 112.0(2)
C1 Ru2 C24 101.5(2)
C5 Ru2 C24 124.5(2)
C3 Ru2 C24 146.9(2)
C25 Ru2 C24 36.46(19)
C2 Ru2 C4 62.2(2)
C1 Ru2 C4 62.5(2)
C5 Ru2 C4 36.8(2)
C3 Ru2 C4 36.8(2)
C25 Ru2 C4 156.8(2)
C24 Ru2 C4 161.21(19)
C2 Ru2 S1 113.68(16)
C1 Ru2 S1 148.49(17)
C5 Ru2 S1 162.09(16)
C3 Ru2 S1 103.89(14)
C25 Ru2 S1 44.67(14)
C24 Ru2 S1 73.43(13)
C4 Ru2 S1 125.35(14)
C2 Ru2 S2 146.58(17)
C1 Ru2 S2 113.69(16)
C5 Ru2 S2 107.32(14)
C3 Ru2 S2 167.08(15)
C25 Ru2 S2 72.86(14)
C24 Ru2 S2 44.48(13)
C4 Ru2 S2 130.24(14)
S1 Ru2 S2 84.91(4)
C2 Ru2 Ru1 161.19(17)
C1 Ru2 Ru1 160.45(17)
C5 Ru2 Ru1 130.15(15)
C3 Ru2 Ru1 130.55(15)
C25 Ru2 Ru1 73.08(13)
C24 Ru2 Ru1 73.42(12)
C4 Ru2 Ru1 118.15(14)
S1 Ru2 Ru1 49.26(4)
S2 Ru2 Ru1 49.44(3)
C25 S1 Ru1 102.75(19)
C25 S1 Ru2 66.01(16)
Ru1 S1 Ru2 79.87(4)
C24 S2 Ru1 103.19(18)
C24 S2 Ru2 65.95(17)
Ru1 S2 Ru2 79.61(4)
F4 P1 F1 88.2(6)
F4 P1 F5 176.2(6)
F1 P1 F5 88.1(5)
F4 P1 F2 88.6(4)
F1 P1 F2 89.8(4)
F5 P1 F2 90.3(4)
F4 P1 F6 92.3(5)
F1 P1 F6 179.1(4)
F5 P1 F6 91.4(5)
F2 P1 F6 90.9(3)
F4 P1 F3 92.1(4)
F1 P1 F3 87.9(3)
F5 P1 F3 88.8(4)
F2 P1 F3 177.5(4)
F6 P1 F3 91.4(3)
C26 C25 C24 119.2(5)
C26 C25 S1 120.8(5)
C24 C25 S1 120.0(4)
C26 C25 Ru2 129.5(4)
C24 C25 Ru2 71.8(3)
S1 C25 Ru2 69.32(18)
C13 C12 C11 107.9(5)
C13 C12 C17 125.7(6)
C11 C12 C17 126.2(6)
C13 C12 Ru1 69.1(3)
C11 C12 Ru1 74.9(3)
C17 C12 Ru1 126.1(4)
C23 C24 C25 119.1(5)
C23 C24 S2 121.7(5)
C25 C24 S2 119.2(4)
C23 C24 Ru2 129.2(4)
C25 C24 Ru2 71.8(3)
S2 C24 Ru2 69.57(17)
C4 C5 C1 109.2(5)
C4 C5 C10 124.5(6)
C1 C5 C10 125.6(6)
C4 C5 Ru2 74.3(3)
C1 C5 Ru2 69.5(3)
C10 C5 Ru2 130.0(4)
C22 C23 C24 119.2(6)
C2 C1 C5 107.2(5)
C2 C1 C6 126.2(6)
C5 C1 C6 126.3(6)
C2 C1 Ru2 70.7(3)
C5 C1 Ru2 72.9(3)
C6 C1 Ru2 126.3(4)
C11 C15 C14 107.7(5)
C11 C15 C20 125.7(6)
C14 C15 C20 126.5(6)
C11 C15 Ru1 74.2(3)
C14 C15 Ru1 68.6(3)
C20 C15 Ru1 126.6(4)
C2 C3 C4 108.8(5)
C2 C3 C8 124.9(6)
C4 C3 C8 126.2(6)
C2 C3 Ru2 69.5(3)
C4 C3 Ru2 74.4(3)
C8 C3 Ru2 125.1(4)
C5 C4 C3 106.6(5)
C5 C4 C9 126.2(6)
C3 C4 C9 125.9(5)
C5 C4 Ru2 68.9(3)
C3 C4 Ru2 68.8(3)
C9 C4 Ru2 137.5(4)
C1 C2 C3 108.2(5)
C1 C2 C7 125.8(6)
C3 C2 C7 125.7(6)
C1 C2 Ru2 71.0(3)
C3 C2 Ru2 73.0(3)
C7 C2 Ru2 127.0(4)
C15 C14 C13 108.2(5)
C15 C14 C19 124.8(6)
C13 C14 C19 126.7(6)
C15 C14 Ru1 73.8(3)
C13 C14 Ru1 70.2(3)
C19 C14 Ru1 126.5(4)
C12 C13 C14 107.2(5)
C12 C13 C18 125.1(6)
C14 C13 C18 127.2(6)
C12 C13 Ru1 73.0(3)
C14 C13 Ru1 71.0(3)
C18 C13 Ru1 127.6(4)
C21 C26 C25 119.4(7)
C15 C11 C12 108.9(5)
C15 C11 C16 125.4(6)
C12 C11 C16 125.3(6)
C15 C11 Ru1 69.8(3)
C12 C11 Ru1 68.4(3)
C16 C11 Ru1 134.0(4)
C23 C22 C21 121.2(6)
C26 C21 C22 121.7(6)
C12 C17 I1 108.2(4)

loop_
_geom_bond_atom_site_label_1
_geom_bond_atom_site_label_2
_geom_bond_distance
Ru1 C13 2.166(5)
Ru1 C14 2.177(5)
Ru1 C12 2.217(5)
Ru1 C15 2.246(5)
Ru1 S1 2.2859(14)
Ru1 S2 2.2938(14)
Ru1 C11 2.303(5)
Ru1 I2 2.7078(8)
Ru1 Ru2 2.9699(8)
Ru2 C2 2.179(5)
Ru2 C1 2.183(5)
Ru2 C5 2.227(5)
Ru2 C3 2.225(5)
Ru2 C25 2.285(5)
Ru2 C24 2.285(5)
Ru2 C4 2.299(5)
Ru2 S1 2.3402(14)
Ru2 S2 2.3448(14)
S1 C25 1.758(6)
S2 C24 1.753(5)
P1 F4 1.535(6)
P1 F1 1.559(6)
P1 F5 1.555(6)
P1 F2 1.568(5)
P1 F6 1.560(6)
P1 F3 1.578(5)
I1 C17 2.161(6)
C25 C26 1.427(8)
C25 C24 1.430(8)
C12 C13 1.422(8)
C12 C11 1.427(8)
C12 C17 1.476(8)
C24 C23 1.431(7)
C5 C4 1.429(8)
C5 C1 1.424(9)
C5 C10 1.510(8)
C23 C22 1.365(10)
C1 C2 1.430(9)
C1 C6 1.496(9)
C15 C11 1.409(8)
C15 C14 1.425(8)
C15 C20 1.492(8)
C3 C2 1.418(9)
C3 C4 1.431(8)
C3 C8 1.507(8)
C4 C9 1.488(8)
C2 C7 1.504(8)
C14 C13 1.441(8)
C14 C19 1.498(8)
C13 C18 1.504(8)
C26 C21 1.354(10)
C11 C16 1.507(8)
C22 C21 1.403(11)
